data_7055229
loop_
_publ_author_name
'Castillo, Maximiliano'
'Metta-Maga\~na, Alejandro J.'
'Fortier, Skye'

_publ_section_title
;
 Isolation of gravimetrically quantifiable alkali metal arenides using
 18-crown-6
;
_journal_issue 3
_journal_name_full 'New J. Chem.'
_journal_page_first 1923
_journal_paper_doi 10.1039/C5NJ02841H
_journal_volume 40
_journal_year 2016
_chemical_formula_moiety 'C12 H24 O6 Li, C10 H8'
_chemical_formula_sum 'C22 H32 Li O6'
_chemical_formula_weight 399.41
_space_group_crystal_system orthorhombic
_space_group_IT_number 61
_space_group_name_Hall '-P 2ac 2ab'
_space_group_name_H-M_alt 'P b c a'
_symmetry_space_group_name_Hall '-P 2ac 2ab'
_symmetry_space_group_name_H-M 'P b c a'
_atom_sites_solution_hydrogens geom
_audit_creation_method SHELXL-2014/6
_audit_update_record
;
2015-10-13 deposited with the CCDC.
2015-12-15 downloaded from the CCDC.
;
_cell_angle_alpha 90
_cell_angle_beta 90
_cell_angle_gamma 90
_cell_formula_units_Z 8
_cell_length_a 8.6020(3)
_cell_length_b 21.8870(8)
_cell_length_c 22.2344(8)
_cell_measurement_reflns_used 7581
_cell_measurement_temperature 100(2)
_cell_measurement_theta_max 27.46
_cell_measurement_theta_min 2.61
_cell_volume 4186.1(3)
_computing_structure_refinement 'SHELXL-2014/6 (Sheldrick, 2014)'
_diffrn_ambient_temperature 100(2)
_diffrn_measured_fraction_theta_full 1.000
_diffrn_measured_fraction_theta_max 0.999
_diffrn_measurement_device_type 'Bruker SMART APEX CCD'
_diffrn_measurement_method '\w and \f scans'
_diffrn_radiation_type MoK\a
_diffrn_radiation_wavelength 0.71073
_diffrn_reflns_av_R_equivalents 0.0471
_diffrn_reflns_av_unetI/netI 0.0241
_diffrn_reflns_Laue_measured_fraction_full 1.000
_diffrn_reflns_Laue_measured_fraction_max 0.999
_diffrn_reflns_limit_h_max 11
_diffrn_reflns_limit_h_min -11
_diffrn_reflns_limit_k_max 27
_diffrn_reflns_limit_k_min -28
_diffrn_reflns_limit_l_max 28
_diffrn_reflns_limit_l_min -28
_diffrn_reflns_number 44126
_diffrn_reflns_point_group_measured_fraction_full 1.000
_diffrn_reflns_point_group_measured_fraction_max 0.999
_diffrn_reflns_theta_full 25.242
_diffrn_reflns_theta_max 27.551
_diffrn_reflns_theta_min 1.832
_diffrn_source 'fine-focus tube'
_exptl_absorpt_coefficient_mu 0.090
_exptl_absorpt_correction_T_max 0.7456
_exptl_absorpt_correction_T_min 0.7110
_exptl_absorpt_correction_type multi-scan
_exptl_absorpt_process_details SADABS
_exptl_crystal_colour 'dark green'
_exptl_crystal_density_diffrn 1.268
_exptl_crystal_description irregular
_exptl_crystal_F_000 1720
_exptl_crystal_size_max 0.100
_exptl_crystal_size_mid 0.075
_exptl_crystal_size_min 0.045
_refine_diff_density_max 0.316
_refine_diff_density_min -0.225
_refine_diff_density_rms 0.041
_refine_ls_extinction_method none
_refine_ls_goodness_of_fit_ref 1.025
_refine_ls_hydrogen_treatment constr
_refine_ls_matrix_type full
_refine_ls_number_parameters 262
_refine_ls_number_reflns 4827
_refine_ls_number_restraints 0
_refine_ls_restrained_S_all 1.025
_refine_ls_R_factor_all 0.0531
_refine_ls_R_factor_gt 0.0368
_refine_ls_shift/su_max 0.001
_refine_ls_shift/su_mean 0.000
_refine_ls_structure_factor_coef Fsqd
_refine_ls_weighting_details 'w=1/[\s^2^(Fo^2^)+(0.0365P)^2^+1.7924P] where P=(Fo^2^+2Fc^2^)/3'
_refine_ls_weighting_scheme calc
_refine_ls_wR_factor_gt 0.0810
_refine_ls_wR_factor_ref 0.0918
_reflns_Friedel_coverage 0.000
_reflns_number_gt 3792
_reflns_number_total 4827
_reflns_threshold_expression 'I > 2\s(I)'
_cod_data_source_file c5nj02841h2.cif
_cod_data_source_block 947SF_0mS_a
_cod_depositor_comments 'Adding full bibliography for 7055227--7055237.cif.'
_cod_database_code 7055229
_shelx_space_group_comment
;
The symmetry employed for this shelxl refinement is uniquely defined
by the following loop, which should always be used as a source of
symmetry information in preference to the above space-group names.
They are only intended as comments.
;
_shelx_estimated_absorpt_t_min 0.7110
_shelx_estimated_absorpt_t_max 0.7456
_shelxl_version_number 2014/6

loop_
_space_group_symop_operation_xyz
'x, y, z'
'-x+1/2, -y, z+1/2'
'-x, y+1/2, -z+1/2'
'x+1/2, -y+1/2, -z'
'-x, -y, -z'
'x-1/2, y, -z-1/2'
'x, -y-1/2, z-1/2'
'-x-1/2, y-1/2, z'

loop_
_atom_site_label
_atom_site_type_symbol
_atom_site_fract_x
_atom_site_fract_y
_atom_site_fract_z
_atom_site_U_iso_or_equiv
_atom_site_adp_type
_atom_site_occupancy
_atom_site_site_symmetry_order
_atom_site_calc_flag
_atom_site_refinement_flags_posn
_atom_site_refinement_flags_adp
Li1 Li 0.4513(3) 0.63971(10) 0.35964(10) 0.0195(4) Uani 1 1 d . .
O1 O 0.40480(10) 0.68654(4) 0.27867(4) 0.01579(19) Uani 1 1 d . .
O2 O 0.52403(10) 0.57626(4) 0.29403(4) 0.0190(2) Uani 1 1 d . .
O3 O 0.49236(10) 0.56274(4) 0.41229(4) 0.0180(2) Uani 1 1 d . .
O4 O 0.20223(10) 0.61281(4) 0.38227(4) 0.01776(19) Uani 1 1 d . .
O5 O 0.37772(10) 0.70335(4) 0.42291(4) 0.01740(19) Uani 1 1 d . .
O6 O 0.64372(10) 0.70919(4) 0.35952(4) 0.0189(2) Uani 1 1 d . .
C1 C 0.46539(16) 0.65484(6) 0.22696(6) 0.0203(3) Uani 1 1 d . .
H1A H 0.5768 0.6645 0.2213 0.024 Uiso 1 1 calc R U
H1B H 0.4081 0.6670 0.1902 0.024 Uiso 1 1 calc R U
C2 C 0.44439(16) 0.58778(6) 0.23883(6) 0.0213(3) Uani 1 1 d . .
H2A H 0.3327 0.5775 0.2426 0.026 Uiso 1 1 calc R U
H2B H 0.4897 0.5632 0.2058 0.026 Uiso 1 1 calc R U
C3 C 0.51557(17) 0.51443(6) 0.31441(6) 0.0247(3) Uani 1 1 d . .
H3A H 0.5834 0.4878 0.2898 0.030 Uiso 1 1 calc R U
H3B H 0.4076 0.4990 0.3118 0.030 Uiso 1 1 calc R U
C4 C 0.57012(17) 0.51556(6) 0.37894(6) 0.0245(3) Uani 1 1 d . .
H4A H 0.5491 0.4755 0.3979 0.029 Uiso 1 1 calc R U
H4B H 0.6837 0.5227 0.3801 0.029 Uiso 1 1 calc R U
C5 C 0.35488(15) 0.54417(6) 0.44443(6) 0.0189(3) Uani 1 1 d . .
H5A H 0.3447 0.5690 0.4814 0.023 Uiso 1 1 calc R U
H5B H 0.3654 0.5008 0.4565 0.023 Uiso 1 1 calc R U
C6 C 0.20961(15) 0.55169(6) 0.40639(6) 0.0193(3) Uani 1 1 d . .
H6A H 0.2110 0.5217 0.3730 0.023 Uiso 1 1 calc R U
H6B H 0.1164 0.5437 0.4313 0.023 Uiso 1 1 calc R U
C7 C 0.13511(15) 0.65553(6) 0.42387(6) 0.0189(3) Uani 1 1 d . .
H7A H 0.1488 0.6407 0.4656 0.023 Uiso 1 1 calc R U
H7B H 0.0224 0.6600 0.4159 0.023 Uiso 1 1 calc R U
C8 C 0.21510(14) 0.71586(6) 0.41605(6) 0.0183(3) Uani 1 1 d . .
H8A H 0.1934 0.7330 0.3757 0.022 Uiso 1 1 calc R U
H8B H 0.1795 0.7454 0.4469 0.022 Uiso 1 1 calc R U
C9 C 0.47089(15) 0.75676(6) 0.43203(6) 0.0195(3) Uani 1 1 d . .
H9A H 0.4634 0.7708 0.4743 0.023 Uiso 1 1 calc R U
H9B H 0.4363 0.7902 0.4053 0.023 Uiso 1 1 calc R U
C10 C 0.63539(15) 0.73819(6) 0.41730(6) 0.0208(3) Uani 1 1 d . .
H10A H 0.7030 0.7748 0.4175 0.025 Uiso 1 1 calc R U
H10B H 0.6740 0.7097 0.4485 0.025 Uiso 1 1 calc R U
C11 C 0.62433(14) 0.75002(6) 0.30934(6) 0.0199(3) Uani 1 1 d . .
H11A H 0.6989 0.7387 0.2773 0.024 Uiso 1 1 calc R U
H11B H 0.6485 0.7922 0.3224 0.024 Uiso 1 1 calc R U
C12 C 0.46011(14) 0.74823(6) 0.28390(6) 0.0171(3) Uani 1 1 d . .
H12A H 0.3897 0.7716 0.3105 0.020 Uiso 1 1 calc R U
H12B H 0.4591 0.7679 0.2438 0.020 Uiso 1 1 calc R U
C13 C 0.23215(14) 0.38590(5) 0.35590(6) 0.0150(2) Uani 1 1 d . .
C14 C 0.09463(15) 0.40107(6) 0.32419(6) 0.0200(3) Uani 1 1 d . .
H14 H 0.0935 0.3981 0.2816 0.024 Uiso 1 1 calc R U
C15 C -0.04020(15) 0.42042(6) 0.35446(7) 0.0246(3) Uani 1 1 d . .
H15 H -0.1318 0.4295 0.3323 0.029 Uiso 1 1 calc R U
C16 C -0.03976(15) 0.42622(6) 0.41638(7) 0.0242(3) Uani 1 1 d . .
H16 H -0.1312 0.4391 0.4367 0.029 Uiso 1 1 calc R U
C17 C 0.09496(15) 0.41312(6) 0.44927(6) 0.0202(3) Uani 1 1 d . .
H17 H 0.0942 0.4184 0.4917 0.024 Uiso 1 1 calc R U
C18 C 0.23240(15) 0.39223(5) 0.42078(5) 0.0152(2) Uani 1 1 d . .
C19 C 0.36990(15) 0.37690(5) 0.45262(6) 0.0186(3) Uani 1 1 d . .
H19 H 0.3720 0.3811 0.4951 0.022 Uiso 1 1 calc R U
C20 C 0.50261(15) 0.35567(6) 0.42272(6) 0.0217(3) Uani 1 1 d . .
H20 H 0.5929 0.3452 0.4450 0.026 Uiso 1 1 calc R U
C21 C 0.50260(15) 0.34986(6) 0.36077(6) 0.0213(3) Uani 1 1 d . .
H21 H 0.5933 0.3359 0.3407 0.026 Uiso 1 1 calc R U
C22 C 0.36932(15) 0.36456(6) 0.32749(6) 0.0185(3) Uani 1 1 d . .
H22 H 0.3710 0.3601 0.2850 0.022 Uiso 1 1 calc R U

loop_
_atom_site_aniso_label
_atom_site_aniso_U_11
_atom_site_aniso_U_22
_atom_site_aniso_U_33
_atom_site_aniso_U_23
_atom_site_aniso_U_13
_atom_site_aniso_U_12
Li1 0.0230(11) 0.0165(11) 0.0189(11) -0.0005(9) 0.0011(9) -0.0004(9)
O1 0.0185(4) 0.0137(4) 0.0152(4) -0.0002(3) 0.0025(3) -0.0005(3)
O2 0.0252(5) 0.0131(4) 0.0187(5) 0.0002(3) -0.0004(4) -0.0001(4)
O3 0.0208(5) 0.0128(4) 0.0203(5) -0.0005(3) 0.0011(4) 0.0001(3)
O4 0.0236(5) 0.0129(4) 0.0167(4) 0.0009(3) 0.0017(4) 0.0001(3)
O5 0.0181(4) 0.0119(4) 0.0222(5) -0.0016(4) -0.0007(4) -0.0003(3)
O6 0.0203(4) 0.0179(5) 0.0187(5) 0.0022(4) -0.0017(4) 0.0010(4)
C1 0.0247(7) 0.0227(7) 0.0136(6) -0.0010(5) 0.0032(5) 0.0045(5)
C2 0.0244(7) 0.0228(7) 0.0167(6) -0.0058(5) -0.0003(5) 0.0016(5)
C3 0.0352(8) 0.0121(6) 0.0268(7) -0.0020(5) 0.0071(6) 0.0030(6)
C4 0.0308(7) 0.0150(6) 0.0278(7) 0.0020(5) 0.0050(6) 0.0081(6)
C5 0.0238(6) 0.0156(6) 0.0174(6) 0.0026(5) 0.0010(5) -0.0032(5)
C6 0.0230(7) 0.0121(6) 0.0226(6) 0.0010(5) -0.0008(5) -0.0040(5)
C7 0.0202(6) 0.0186(6) 0.0179(6) 0.0008(5) 0.0046(5) 0.0007(5)
C8 0.0181(6) 0.0159(6) 0.0207(6) -0.0002(5) 0.0034(5) 0.0032(5)
C9 0.0269(7) 0.0122(6) 0.0193(6) -0.0029(5) -0.0027(5) -0.0029(5)
C10 0.0234(7) 0.0192(6) 0.0198(7) 0.0000(5) -0.0058(5) -0.0043(5)
C11 0.0185(6) 0.0208(6) 0.0202(6) 0.0063(5) 0.0011(5) -0.0037(5)
C12 0.0192(6) 0.0135(6) 0.0185(6) 0.0045(5) 0.0008(5) -0.0020(5)
C13 0.0187(6) 0.0087(5) 0.0177(6) -0.0001(5) -0.0001(5) -0.0026(5)
C14 0.0239(7) 0.0150(6) 0.0211(7) -0.0002(5) -0.0048(5) -0.0011(5)
C15 0.0175(6) 0.0161(6) 0.0401(8) 0.0012(6) -0.0061(6) 0.0005(5)
C16 0.0177(6) 0.0162(7) 0.0386(8) -0.0003(6) 0.0091(6) -0.0010(5)
C17 0.0254(7) 0.0133(6) 0.0221(7) -0.0001(5) 0.0076(5) -0.0024(5)
C18 0.0207(6) 0.0072(5) 0.0175(6) 0.0008(4) 0.0016(5) -0.0027(5)
C19 0.0273(7) 0.0119(6) 0.0166(6) -0.0002(5) -0.0035(5) -0.0009(5)
C20 0.0206(7) 0.0138(6) 0.0307(7) -0.0031(5) -0.0089(5) 0.0019(5)
C21 0.0170(6) 0.0160(6) 0.0308(7) -0.0067(5) 0.0027(5) 0.0011(5)
C22 0.0224(6) 0.0156(6) 0.0176(6) -0.0030(5) 0.0026(5) -0.0021(5)

loop_
_atom_type_symbol
_atom_type_description
_atom_type_scat_dispersion_real
_atom_type_scat_dispersion_imag
_atom_type_scat_source
C C 0.0033 0.0016 'International Tables Vol C Tables 4.2.6.8 and 6.1.1.4'
Li Li -0.0003 0.0001 'International Tables Vol C Tables 4.2.6.8 and 6.1.1.4'
O O 0.0106 0.0060 'International Tables Vol C Tables 4.2.6.8 and 6.1.1.4'
H H 0.0000 0.0000 'International Tables Vol C Tables 4.2.6.8 and 6.1.1.4'

loop_
_geom_angle_atom_site_label_1
_geom_angle_atom_site_label_2
_geom_angle_atom_site_label_3
_geom_angle
O5 Li1 O3 102.33(10)
O5 Li1 O2 178.83(13)
O3 Li1 O2 78.80(8)
O5 Li1 O1 101.20(10)
O3 Li1 O1 154.85(12)
O2 Li1 O1 77.64(8)
O5 Li1 O6 76.80(8)
O3 Li1 O6 115.03(10)
O2 Li1 O6 103.07(10)
O1 Li1 O6 79.04(8)
O5 Li1 O4 74.78(8)
O3 Li1 O4 80.00(8)
O2 Li1 O4 105.17(10)
O1 Li1 O4 97.81(9)
O6 Li1 O4 150.19(11)
C12 O1 C1 113.42(9)
C12 O1 Li1 108.96(9)
C1 O1 Li1 112.24(9)
C2 O2 C3 114.55(10)
C2 O2 Li1 109.62(9)
C3 O2 Li1 112.89(9)
C4 O3 C5 115.82(10)
C4 O3 Li1 111.76(10)
C5 O3 Li1 111.60(9)
C7 O4 C6 112.46(9)
C7 O4 Li1 110.61(9)
C6 O4 Li1 106.29(9)
C9 O5 C8 113.91(9)
C9 O5 Li1 118.21(10)
C8 O5 Li1 110.67(9)
C10 O6 C11 114.44(10)
C10 O6 Li1 105.15(9)
C11 O6 Li1 109.61(9)
O1 C1 C2 106.67(10)
O1 C1 H1A 110.4
C2 C1 H1A 110.4
O1 C1 H1B 110.4
C2 C1 H1B 110.4
H1A C1 H1B 108.6
O2 C2 C1 105.42(10)
O2 C2 H2A 110.7
C1 C2 H2A 110.7
O2 C2 H2B 110.7
C1 C2 H2B 110.7
H2A C2 H2B 108.8
O2 C3 C4 105.67(11)
O2 C3 H3A 110.6
C4 C3 H3A 110.6
O2 C3 H3B 110.6
C4 C3 H3B 110.6
H3A C3 H3B 108.7
O3 C4 C3 110.95(11)
O3 C4 H4A 109.5
C3 C4 H4A 109.5
O3 C4 H4B 109.5
C3 C4 H4B 109.5
H4A C4 H4B 108.0
O3 C5 C6 111.64(10)
O3 C5 H5A 109.3
C6 C5 H5A 109.3
O3 C5 H5B 109.3
C6 C5 H5B 109.3
H5A C5 H5B 108.0
O4 C6 C5 110.11(10)
O4 C6 H6A 109.6
C5 C6 H6A 109.6
O4 C6 H6B 109.6
C5 C6 H6B 109.6
H6A C6 H6B 108.2
O4 C7 C8 108.31(10)
O4 C7 H7A 110.0
C8 C7 H7A 110.0
O4 C7 H7B 110.0
C8 C7 H7B 110.0
H7A C7 H7B 108.4
O5 C8 C7 105.51(10)
O5 C8 H8A 110.6
C7 C8 H8A 110.6
O5 C8 H8B 110.6
C7 C8 H8B 110.6
H8A C8 H8B 108.8
O5 C9 C10 105.93(10)
O5 C9 H9A 110.6
C10 C9 H9A 110.6
O5 C9 H9B 110.6
C10 C9 H9B 110.6
H9A C9 H9B 108.7
O6 C10 C9 111.13(10)
O6 C10 H10A 109.4
C9 C10 H10A 109.4
O6 C10 H10B 109.4
C9 C10 H10B 109.4
H10A C10 H10B 108.0
O6 C11 C12 112.32(10)
O6 C11 H11A 109.1
C12 C11 H11A 109.1
O6 C11 H11B 109.1
C12 C11 H11B 109.1
H11A C11 H11B 107.9
O1 C12 C11 111.21(10)
O1 C12 H12A 109.4
C11 C12 H12A 109.4
O1 C12 H12B 109.4
C11 C12 H12B 109.4
H12A C12 H12B 108.0
C14 C13 C22 123.41(12)
C14 C13 C18 118.31(11)
C22 C13 C18 118.28(11)
C15 C14 C13 121.41(12)
C15 C14 H14 119.3
C13 C14 H14 119.3
C16 C15 C14 120.13(12)
C16 C15 H15 119.9
C14 C15 H15 119.9
C15 C16 C17 120.24(12)
C15 C16 H16 119.9
C17 C16 H16 119.9
C16 C17 C18 121.55(12)
C16 C17 H17 119.2
C18 C17 H17 119.2
C17 C18 C19 123.30(12)
C17 C18 C13 118.33(11)
C19 C18 C13 118.37(11)
C20 C19 C18 121.42(12)
C20 C19 H19 119.3
C18 C19 H19 119.3
C21 C20 C19 120.21(12)
C21 C20 H20 119.9
C19 C20 H20 119.9
C20 C21 C22 120.30(12)
C20 C21 H21 119.9
C22 C21 H21 119.9
C21 C22 C13 121.41(12)
C21 C22 H22 119.3
C13 C22 H22 119.3

loop_
_geom_bond_atom_site_label_1
_geom_bond_atom_site_label_2
_geom_bond_distance
Li1 O5 2.078(2)
Li1 O3 2.081(2)
Li1 O2 2.109(2)
Li1 O1 2.110(2)
Li1 O6 2.248(2)
Li1 O4 2.278(2)
O1 C12 1.4362(14)
O1 C1 1.4405(14)
O2 C2 1.4280(15)
O2 C3 1.4288(15)
O3 C4 1.4365(15)
O3 C5 1.4403(15)
O4 C7 1.4364(15)
O4 C6 1.4426(15)
O5 C9 1.4318(15)
O5 C8 1.4335(15)
O6 C10 1.4346(15)
O6 C11 1.4390(15)
C1 C2 1.5023(18)
C1 H1A 0.9900
C1 H1B 0.9900
C2 H2A 0.9900
C2 H2B 0.9900
C3 C4 1.510(2)
C3 H3A 0.9900
C3 H3B 0.9900
C4 H4A 0.9900
C4 H4B 0.9900
C5 C6 1.5179(18)
C5 H5A 0.9900
C5 H5B 0.9900
C6 H6A 0.9900
C6 H6B 0.9900
C7 C8 1.4990(17)
C7 H7A 0.9900
C7 H7B 0.9900
C8 H8A 0.9900
C8 H8B 0.9900
C9 C10 1.5082(18)
C9 H9A 0.9900
C9 H9B 0.9900
C10 H10A 0.9900
C10 H10B 0.9900
C11 C12 1.5222(17)
C11 H11A 0.9900
C11 H11B 0.9900
C12 H12A 0.9900
C12 H12B 0.9900
C13 C14 1.4166(17)
C13 C22 1.4175(17)
C13 C18 1.4493(17)
C14 C15 1.4061(19)
C14 H14 0.9500
C15 C16 1.383(2)
C15 H15 0.9500
C16 C17 1.400(2)
C16 H16 0.9500
C17 C18 1.4170(17)
C17 H17 0.9500
C18 C19 1.4187(18)
C19 C20 1.4004(19)
C19 H19 0.9500
C20 C21 1.3833(19)
C20 H20 0.9500
C21 C22 1.4019(18)
C21 H21 0.9500
C22 H22 0.9500

loop_
_geom_torsion_atom_site_label_1
_geom_torsion_atom_site_label_2
_geom_torsion_atom_site_label_3
_geom_torsion_atom_site_label_4
_geom_torsion
C12 O1 C1 C2 160.79(10)
Li1 O1 C1 C2 36.76(13)
C3 O2 C2 C1 178.77(10)
Li1 O2 C2 C1 50.68(13)
O1 C1 C2 O2 -56.95(13)
C2 O2 C3 C4 -166.26(11)
Li1 O2 C3 C4 -39.85(14)
C5 O3 C4 C3 93.83(13)
Li1 O3 C4 C3 -35.46(15)
O2 C3 C4 O3 48.99(14)
C4 O3 C5 C6 -90.89(13)
Li1 O3 C5 C6 38.48(13)
C7 O4 C6 C5 -84.13(13)
Li1 O4 C6 C5 37.03(13)
O3 C5 C6 O4 -52.04(14)
C6 O4 C7 C8 145.11(10)
Li1 O4 C7 C8 26.45(13)
C9 O5 C8 C7 -165.11(10)
Li1 O5 C8 C7 58.84(12)
O4 C7 C8 O5 -54.43(13)
C8 O5 C9 C10 -161.30(10)
Li1 O5 C9 C10 -28.76(14)
C11 O6 C10 C9 72.39(13)
Li1 O6 C10 C9 -47.94(12)
O5 C9 C10 O6 51.45(13)
C10 O6 C11 C12 -99.62(12)
Li1 O6 C11 C12 18.20(14)
C1 O1 C12 C11 -78.51(12)
Li1 O1 C12 C11 47.30(13)
O6 C11 C12 O1 -44.05(14)
C22 C13 C14 C15 178.16(12)
C18 C13 C14 C15 -1.51(18)
C13 C14 C15 C16 1.3(2)
C14 C15 C16 C17 0.3(2)
C15 C16 C17 C18 -1.65(19)
C16 C17 C18 C19 -178.24(12)
C16 C17 C18 C13 1.41(18)
C14 C13 C18 C17 0.16(17)
C22 C13 C18 C17 -179.53(11)
C14 C13 C18 C19 179.82(11)
C22 C13 C18 C19 0.14(17)
C17 C18 C19 C20 179.17(12)
C13 C18 C19 C20 -0.48(18)
C18 C19 C20 C21 0.75(19)
C19 C20 C21 C22 -0.67(19)
C20 C21 C22 C13 0.33(19)
C14 C13 C22 C21 -179.74(12)
C18 C13 C22 C21 -0.07(18)
